data_7062314
loop_
_publ_author_name
'Brahma, Rinki'
'Baruah, Jubaraj Bikash'

_publ_section_title
;
 Assemblies of salts of urea and thiourea derivatives and release of hosts
 from composites with calcium oxide
;
_journal_issue 13
_journal_name_full 'New Journal of Chemistry'
_journal_page_first 6211
_journal_page_last 6223
_journal_paper_doi 10.1039/D2NJ05412D
_journal_volume 47
_journal_year 2023
_chemical_formula_moiety 'C17 H15 N3 O, H2 O'
_chemical_formula_sum 'C17 H17 N3 O2'
_chemical_formula_weight 295.33
_space_group_crystal_system orthorhombic
_space_group_IT_number 29
_space_group_name_Hall 'P 2c -2ac'
_space_group_name_H-M_alt 'P c a 21'
_atom_sites_solution_hydrogens mixed
_atom_sites_solution_primary direct
_audit_creation_method SHELXL-2019/1
_audit_update_record
;
2023-02-22 deposited with the CCDC.	2023-02-23 downloaded from the CCDC.
;
_cell_angle_alpha 90
_cell_angle_beta 90
_cell_angle_gamma 90
_cell_formula_units_Z 4
_cell_length_a 43.205(6)
_cell_length_b 7.7050(11)
_cell_length_c 4.5617(6)
_cell_measurement_reflns_used 9991
_cell_measurement_temperature 296(2)
_cell_measurement_theta_max 24.65
_cell_measurement_theta_min 2.64
_cell_volume 1518.6(4)
_computing_cell_refinement 'Bruker SAINT'
_computing_data_collection 'Bruker APEX2'
_computing_data_reduction 'Bruker SAINT'
_computing_molecular_graphics 'Bruker SHELXTL'
_computing_publication_material 'Bruker SHELXTL'
_computing_structure_refinement 'SHELXL-2019/1 (Sheldrick, 2019)'
_computing_structure_solution 'SHELXS-97 (Sheldrick 2008)'
_diffrn_ambient_temperature 296(2)
_diffrn_measured_fraction_theta_full 0.997
_diffrn_measured_fraction_theta_max 0.997
_diffrn_measurement_device_type 'Bruker APEX-II CCD'
_diffrn_measurement_method '\f and \w scans'
_diffrn_radiation_type MoK\a
_diffrn_radiation_wavelength 0.71073
_diffrn_reflns_av_R_equivalents 0.0996
_diffrn_reflns_av_unetI/netI 0.0588
_diffrn_reflns_Laue_measured_fraction_full 0.997
_diffrn_reflns_Laue_measured_fraction_max 0.997
_diffrn_reflns_limit_h_max 50
_diffrn_reflns_limit_h_min -50
_diffrn_reflns_limit_k_max 9
_diffrn_reflns_limit_k_min -9
_diffrn_reflns_limit_l_max 5
_diffrn_reflns_limit_l_min -5
_diffrn_reflns_number 34761
_diffrn_reflns_point_group_measured_fraction_full 0.994
_diffrn_reflns_point_group_measured_fraction_max 0.993
_diffrn_reflns_theta_full 24.684
_diffrn_reflns_theta_max 24.684
_diffrn_reflns_theta_min 1.885
_exptl_absorpt_coefficient_mu 0.087
_exptl_absorpt_correction_type multi-scan
_exptl_absorpt_process_details
;
SADABS-2016/2 (Bruker,2016/2) was used for absorption correction.
wR2(int) was 0.1709 before and 0.1056 after correction.
The Ratio of minimum to maximum transmission is 0.8118.
The \l/2 correction factor is Not present.
;
_exptl_crystal_colour Yellow
_exptl_crystal_density_diffrn 1.292
_exptl_crystal_description Rod
_exptl_crystal_F_000 624
_exptl_crystal_size_max 0.6
_exptl_crystal_size_mid 0.4
_exptl_crystal_size_min 0.2
_exptl_transmission_factor_max 0.7451
_exptl_transmission_factor_min 0.4828
_refine_diff_density_max 0.201
_refine_diff_density_min -0.184
_refine_diff_density_rms 0.047
_refine_ls_abs_structure_details
;
 Flack x determined using 621 quotients [(I+)-(I-)]/[(I+)+(I-)]
 (Parsons, Flack and Wagner, Acta Cryst. B69 (2013) 249-259).
;
_refine_ls_abs_structure_Flack -1.4(10)
_refine_ls_extinction_method none
_refine_ls_goodness_of_fit_ref 1.133
_refine_ls_hydrogen_treatment mixed
_refine_ls_matrix_type full
_refine_ls_number_parameters 215
_refine_ls_number_reflns 2570
_refine_ls_number_restraints 1
_refine_ls_restrained_S_all 1.133
_refine_ls_R_factor_all 0.1236
_refine_ls_R_factor_gt 0.0890
_refine_ls_shift/su_max 0.000
_refine_ls_shift/su_mean 0.000
_refine_ls_structure_factor_coef Fsqd
_refine_ls_weighting_details 'w=1/[\s^2^(Fo^2^)+(0.1000P)^2^+2.0000P] where P=(Fo^2^+2Fc^2^)/3'
_refine_ls_weighting_scheme calc
_refine_ls_wR_factor_gt 0.2066
_refine_ls_wR_factor_ref 0.2288
_reflns_Friedel_coverage 0.747
_reflns_Friedel_fraction_full 0.990
_reflns_Friedel_fraction_max 0.989
_reflns_number_gt 1986
_reflns_number_total 2570
_reflns_threshold_expression 'I > 2\s(I)'
_cod_data_source_file d2nj05412d3.cif
_cod_data_source_block naphureaH2O
_cod_depositor_comments 'Adding full bibliography for 7062311--7062319.cif.'
_cod_database_code 7062314
_shelx_shelxl_version_number 2019/1
_shelx_space_group_comment
;
The symmetry employed for this shelxl refinement is uniquely defined
by the following loop, which should always be used as a source of
symmetry information in preference to the above space-group names.
They are only intended as comments.
;

loop_
_space_group_symop_operation_xyz
'x, y, z'
'-x, -y, z+1/2'
'x+1/2, -y, z'
'-x+1/2, y, z+1/2'

loop_
_atom_site_label
_atom_site_type_symbol
_atom_site_fract_x
_atom_site_fract_y
_atom_site_fract_z
_atom_site_U_iso_or_equiv
_atom_site_adp_type
_atom_site_occupancy
_atom_site_site_symmetry_order
_atom_site_calc_flag
_atom_site_refinement_flags_posn
_atom_site_refinement_flags_adp
_atom_site_refinement_flags_occupancy
_atom_site_disorder_assembly
_atom_site_disorder_group
O1 O 0.36874(12) 0.3853(8) 0.6943(11) 0.0536(17) Uani 1 1 d . . . . .
O2 O 0.26777(18) 0.4751(9) 0.9528(16) 0.0613(18) Uani 1 1 d . . . . .
N1 N 0.39320(16) 0.4427(9) 0.2683(16) 0.0431(17) Uani 1 1 d . . . . .
N2 N 0.34609(15) 0.3102(9) 0.2726(16) 0.0438(17) Uani 1 1 d . . . . .
C11 C 0.36941(18) 0.3785(9) 0.4245(16) 0.0355(18) Uani 1 1 d . . . . .
C6 C 0.42612(16) 0.6982(9) 0.3096(15) 0.0361(18) Uani 1 1 d . . . . .
C1 C 0.41929(16) 0.5242(9) 0.3916(16) 0.0363(18) Uani 1 1 d . . . . .
N3 N 0.30642(19) -0.2358(10) 0.796(2) 0.070(2) Uani 1 1 d . . . . .
C5 C 0.45280(17) 0.7780(10) 0.4296(16) 0.0398(19) Uani 1 1 d . . . . .
C13 C 0.31460(16) 0.0930(10) 0.5471(17) 0.0399(18) Uani 1 1 d . . . . .
C2 C 0.43777(18) 0.4392(10) 0.5858(18) 0.0449(19) Uani 1 1 d . . . . .
H2 H 0.433048 0.325215 0.635996 0.054 Uiso 1 1 calc R U . . .
C3 C 0.46359(18) 0.5183(11) 0.712(2) 0.051(2) Uani 1 1 d . . . . .
H3 H 0.475737 0.458806 0.846677 0.061 Uiso 1 1 calc R U . . .
C12 C 0.31681(17) 0.2700(10) 0.4140(17) 0.046(2) Uani 1 1 d . . . . .
H12A H 0.300398 0.282162 0.270323 0.056 Uiso 1 1 calc R U . . .
H12B H 0.313148 0.355239 0.566553 0.056 Uiso 1 1 calc R U . . .
C4 C 0.47064(17) 0.6828(12) 0.6338(18) 0.053(2) Uani 1 1 d . . . . .
H4 H 0.487881 0.735331 0.717626 0.064 Uiso 1 1 calc R U . . .
C7 C 0.40769(19) 0.7959(10) 0.1176(17) 0.050(2) Uani 1 1 d . . . . .
H7 H 0.390006 0.746086 0.037404 0.060 Uiso 1 1 calc R U . . .
C10 C 0.4598(2) 0.9492(11) 0.351(2) 0.057(2) Uani 1 1 d . . . . .
H10 H 0.477244 1.002388 0.429952 0.068 Uiso 1 1 calc R U . . .
C17 C 0.28925(19) 0.0552(11) 0.723(2) 0.057(2) Uani 1 1 d . . . . .
H17 H 0.274347 0.139250 0.761513 0.069 Uiso 1 1 calc R U . . .
C14 C 0.3358(2) -0.0361(12) 0.510(2) 0.059(2) Uani 1 1 d . . . . .
H14 H 0.353572 -0.016422 0.399493 0.071 Uiso 1 1 calc R U . . .
C8 C 0.4152(2) 0.9637(11) 0.046(2) 0.062(2) Uani 1 1 d . . . . .
H8 H 0.402777 1.027313 -0.081010 0.074 Uiso 1 1 calc R U . . .
C15 C 0.3308(2) -0.1971(12) 0.638(3) 0.069(3) Uani 1 1 d . . . . .
H15 H 0.345667 -0.282856 0.610271 0.083 Uiso 1 1 calc R U . . .
C9 C 0.4418(3) 1.0374(12) 0.166(2) 0.073(3) Uani 1 1 d . . . . .
H9 H 0.447158 1.150514 0.115605 0.087 Uiso 1 1 calc R U . . .
C16 C 0.2866(2) -0.1079(13) 0.839(3) 0.071(3) Uani 1 1 d . . . . .
H16 H 0.269508 -0.130397 0.957535 0.085 Uiso 1 1 calc R U . . .
H1A H 0.3922(19) 0.440(11) 0.10(2) 0.05(3) Uiso 1 1 d . . . . .
H2A H 0.3467(18) 0.312(10) 0.08(2) 0.05(2) Uiso 1 1 d . . . . .
H2C H 0.258(2) 0.484(12) 0.80(3) 0.08(4) Uiso 1 1 d . . . . .
H2D H 0.281(2) 0.552(13) 0.90(2) 0.07(3) Uiso 1 1 d . . . . .

loop_
_atom_site_aniso_label
_atom_site_aniso_U_11
_atom_site_aniso_U_22
_atom_site_aniso_U_33
_atom_site_aniso_U_23
_atom_site_aniso_U_13
_atom_site_aniso_U_12
O1 0.052(3) 0.089(4) 0.019(3) 0.003(3) -0.002(2) -0.020(3)
O2 0.069(4) 0.064(4) 0.050(4) 0.018(3) 0.000(4) -0.001(4)
N1 0.050(4) 0.059(4) 0.021(3) 0.007(3) -0.002(3) -0.024(3)
N2 0.040(4) 0.063(4) 0.029(4) 0.006(3) -0.005(3) -0.017(3)
C11 0.041(5) 0.039(4) 0.026(4) 0.001(3) -0.002(4) -0.004(3)
C6 0.038(4) 0.045(4) 0.025(4) -0.003(3) 0.012(4) -0.002(3)
C1 0.036(4) 0.043(4) 0.029(4) -0.005(4) 0.009(3) -0.009(3)
N3 0.068(5) 0.058(5) 0.085(6) 0.010(5) 0.004(5) -0.009(4)
C5 0.037(4) 0.050(5) 0.032(4) -0.010(4) 0.009(4) -0.008(4)
C13 0.033(4) 0.052(5) 0.034(4) -0.005(4) -0.008(4) -0.009(4)
C2 0.053(5) 0.040(4) 0.042(5) 0.005(4) -0.003(4) 0.003(4)
C3 0.042(4) 0.065(6) 0.046(5) 0.002(5) -0.006(4) 0.000(4)
C12 0.043(4) 0.054(5) 0.042(5) 0.003(4) -0.006(4) -0.001(4)
C4 0.029(4) 0.083(6) 0.048(5) -0.018(5) 0.003(4) -0.012(4)
C7 0.049(5) 0.054(5) 0.046(5) 0.000(4) 0.002(4) -0.001(4)
C10 0.065(6) 0.053(5) 0.053(6) -0.008(5) 0.010(5) -0.024(5)
C17 0.048(5) 0.054(5) 0.069(6) 0.000(5) 0.011(5) -0.010(4)
C14 0.047(5) 0.062(6) 0.067(7) 0.004(5) 0.011(5) 0.002(4)
C8 0.084(7) 0.050(5) 0.051(5) 0.016(5) 0.007(5) 0.007(5)
C15 0.054(5) 0.058(6) 0.097(9) 0.009(6) -0.004(6) 0.006(5)
C9 0.109(9) 0.043(5) 0.066(7) 0.002(5) 0.017(7) -0.020(6)
C16 0.063(6) 0.071(7) 0.080(7) 0.007(6) 0.015(5) -0.016(5)

loop_
_atom_type_symbol
_atom_type_description
_atom_type_scat_dispersion_real
_atom_type_scat_dispersion_imag
_atom_type_scat_source
C C 0.0033 0.0016 'International Tables Vol C Tables 4.2.6.8 and 6.1.1.4'
H H 0.0000 0.0000 'International Tables Vol C Tables 4.2.6.8 and 6.1.1.4'
N N 0.0061 0.0033 'International Tables Vol C Tables 4.2.6.8 and 6.1.1.4'
O O 0.0106 0.0060 'International Tables Vol C Tables 4.2.6.8 and 6.1.1.4'

loop_
_geom_angle_atom_site_label_1
_geom_angle_atom_site_label_2
_geom_angle_atom_site_label_3
_geom_angle
_geom_angle_site_symmetry_1
_geom_angle_site_symmetry_3
_geom_angle_publ_flag
C11 N1 C1 124.4(7) . . ?
C11 N2 C12 120.8(7) . . ?
O1 C11 N2 121.3(7) . . ?
O1 C11 N1 122.1(7) . . ?
N2 C11 N1 116.6(7) . . ?
C7 C6 C5 118.0(7) . . ?
C7 C6 C1 123.5(7) . . ?
C5 C6 C1 118.5(7) . . ?
C2 C1 N1 121.0(7) . . ?
C2 C1 C6 120.2(7) . . ?
N1 C1 C6 118.8(7) . . ?
C15 N3 C16 115.7(8) . . ?
C10 C5 C4 122.7(7) . . ?
C10 C5 C6 119.1(8) . . ?
C4 C5 C6 118.2(7) . . ?
C14 C13 C17 116.7(8) . . ?
C14 C13 C12 124.9(7) . . ?
C17 C13 C12 118.4(7) . . ?
C1 C2 C3 121.8(7) . . ?
C4 C3 C2 118.8(8) . . ?
N2 C12 C13 115.5(6) . . ?
C3 C4 C5 122.5(7) . . ?
C8 C7 C6 121.3(8) . . ?
C9 C10 C5 121.1(8) . . ?
C16 C17 C13 118.9(8) . . ?
C13 C14 C15 119.6(8) . . ?
C7 C8 C9 119.1(9) . . ?
N3 C15 C14 124.1(9) . . ?
C10 C9 C8 121.4(8) . . ?
N3 C16 C17 125.0(9) . . ?

loop_
_geom_bond_atom_site_label_1
_geom_bond_atom_site_label_2
_geom_bond_distance
_geom_bond_site_symmetry_2
_geom_bond_publ_flag
O1 C11 1.232(8) . ?
N1 C11 1.345(10) . ?
N1 C1 1.408(10) . ?
N2 C11 1.331(10) . ?
N2 C12 1.453(10) . ?
C6 C7 1.403(10) . ?
C6 C5 1.417(10) . ?
C6 C1 1.422(10) . ?
C1 C2 1.361(10) . ?
N3 C15 1.312(12) . ?
N3 C16 1.320(12) . ?
C5 C10 1.399(11) . ?
C5 C4 1.414(11) . ?
C13 C14 1.364(11) . ?
C13 C17 1.389(11) . ?
C13 C12 1.496(11) . ?
C2 C3 1.395(11) . ?
C3 C4 1.351(12) . ?
C7 C8 1.373(12) . ?
C10 C9 1.334(13) . ?
C17 C16 1.369(13) . ?
C14 C15 1.389(13) . ?
C8 C9 1.393(14) . ?
